data_4082677
loop_
_publ_author_name
'Hirano, Masafumi'
'Yanagisawa, Yasuto'
'Mulyadi, Endin'
'Komine, Nobuyuki'
'Komiya, Sanshiro'

_publ_section_title
;
 Multiple C--H Bond Cleavage of the Alkyl Group in
 (2,6-Dialkylphenoxo)ruthenium(II) Complexes
;
_journal_issue 5
_journal_name_full Organometallics
_journal_page_first 1235
_journal_paper_doi 10.1021/om5000248
_journal_volume 33
_journal_year 2014
_chemical_formula_moiety 'C20.50 H42.50 O P3 Ru'
_chemical_formula_sum 'C20.5 H42.5 O P3 Ru'
_chemical_formula_weight 499.05
_space_group_IT_number 2
_symmetry_cell_setting triclinic
_symmetry_Int_Tables_number 2
_symmetry_space_group_name_Hall '-P 1'
_symmetry_space_group_name_H-M 'P -1'
_atom_sites_solution_hydrogens geom
_atom_sites_solution_primary direct
_atom_sites_solution_secondary difmap
_cell_angle_alpha 75.16(4)
_cell_angle_beta 75.52(4)
_cell_angle_gamma 64.48(3)
_cell_formula_units_Z 4
_cell_length_a 12.598(11)
_cell_length_b 14.207(11)
_cell_length_c 16.743(14)
_cell_measurement_reflns_used 7283
_cell_measurement_temperature 200
_cell_measurement_theta_max 27.48
_cell_measurement_theta_min 3.02
_cell_volume 2580(4)
_computing_cell_refinement CrystalClear
_computing_data_collection 'CrystalClear (Rigaku Inc., 2007)'
_computing_data_reduction CrystalClear
_computing_molecular_graphics 'CrystalStructure 4.0'
_computing_publication_material 'CrystalStructure 4.0 (Rigaku, 2010)'
_computing_structure_refinement 'SHELXL97 (Sheldrick, 2008)'
_computing_structure_solution 'SIR92 (Altomare, et al., 1994)'
_diffrn_ambient_temperature 200
_diffrn_detector_area_resol_mean 7.314
_diffrn_measured_fraction_theta_full 0.943
_diffrn_measured_fraction_theta_max 0.943
_diffrn_measurement_device_type 'Rigaku Mercury70'
_diffrn_measurement_method \w
_diffrn_radiation_type 'Mo K\a'
_diffrn_radiation_wavelength 0.71075
_diffrn_reflns_av_R_equivalents 0.0505
_diffrn_reflns_limit_h_max 14
_diffrn_reflns_limit_h_min -16
_diffrn_reflns_limit_k_max 17
_diffrn_reflns_limit_k_min -18
_diffrn_reflns_limit_l_max 21
_diffrn_reflns_limit_l_min -17
_diffrn_reflns_number 19222
_diffrn_reflns_theta_full 27.50
_diffrn_reflns_theta_max 27.50
_diffrn_standards_number 0
_exptl_absorpt_coefficient_mu 0.801
_exptl_absorpt_correction_T_max 0.887
_exptl_absorpt_correction_T_min 0.691
_exptl_absorpt_correction_type numerical
_exptl_absorpt_process_details 'NUMABS (Rigaku, 1999)'
_exptl_crystal_colour paleYellow
_exptl_crystal_density_diffrn 1.285
_exptl_crystal_density_method 'not measured'
_exptl_crystal_description platelet
_exptl_crystal_F_000 1050.00
_exptl_crystal_size_max 0.451
_exptl_crystal_size_mid 0.394
_exptl_crystal_size_min 0.150
_refine_diff_density_max 3.280
_refine_diff_density_min -1.460
_refine_ls_extinction_method none
_refine_ls_goodness_of_fit_ref 1.019
_refine_ls_hydrogen_treatment mixed
_refine_ls_number_parameters 443
_refine_ls_number_reflns 11193
_refine_ls_number_restraints 0
_refine_ls_R_factor_gt 0.0811
_refine_ls_shift/su_max 0.002
_refine_ls_structure_factor_coef Fsqd
_refine_ls_weighting_details 'w = 1/[\s^2^(Fo^2^)+(0.1773P)^2^+2.9309P] where P=(Fo^2^+2Fc^2^)/3'
_refine_ls_weighting_scheme calc
_refine_ls_wR_factor_ref 0.2639
_reflns_number_gt 8822
_reflns_number_total 11193
_reflns_threshold_expression F^2^>2.0\s(F^2^)
_cod_data_source_file om5000248_si_002.cif
_cod_data_source_block Compound_8
_cod_original_formula_sum 'C20.50 H42.50 O P3 Ru'
_cod_database_code 4082677

loop_
_symmetry_equiv_pos_site_id
_symmetry_equiv_pos_as_xyz
1 +X,+Y,+Z
2 -X,-Y,-Z

loop_
_atom_site_label
_atom_site_type_symbol
_atom_site_fract_x
_atom_site_fract_y
_atom_site_fract_z
_atom_site_U_iso_or_equiv
_atom_site_adp_type
_atom_site_occupancy
_atom_site_symmetry_multiplicity
_atom_site_calc_flag
_atom_site_refinement_flags
Ru1 Ru 0.60912(3) 0.22017(3) 1.11566(2) 0.04186(16) Uani 1.0 2 d .
Ru2 Ru 0.12308(4) 0.35629(3) 0.69342(3) 0.05101(17) Uani 1.0 2 d .
P1 P 0.61373(17) 0.24866(14) 1.24473(10) 0.0609(4) Uani 1.0 2 d .
P2 P 0.66060(13) 0.09455(11) 1.03073(10) 0.0507(4) Uani 1.0 2 d .
P3 P 0.74859(13) 0.28348(12) 1.04228(10) 0.0520(4) Uani 1.0 2 d .
P4 P 0.02258(17) 0.50249(13) 0.76138(11) 0.0626(4) Uani 1.0 2 d .
P5 P 0.17515(18) 0.28487(15) 0.57146(10) 0.0658(5) Uani 1.0 2 d .
P6 P 0.30607(18) 0.35142(18) 0.68746(12) 0.0722(5) Uani 1.0 2 d .
O1 O 0.4689(4) 0.1681(4) 1.1853(3) 0.0516(9) Uani 1.0 2 d .
O2 O -0.0501(4) 0.3569(4) 0.7043(3) 0.0584(10) Uani 1.0 2 d .
C1 C 0.3799(5) 0.1982(5) 1.1445(4) 0.0492(12) Uani 1.0 2 d .
C2 C 0.3728(5) 0.2710(4) 1.0684(4) 0.0468(11) Uani 1.0 2 d .
C3 C 0.2835(5) 0.2954(5) 1.0232(4) 0.0555(13) Uani 1.0 2 d .
C4 C 0.1994(6) 0.2507(6) 1.0508(5) 0.0651(16) Uani 1.0 2 d .
C5 C 0.2051(6) 0.1815(6) 1.1257(5) 0.0635(16) Uani 1.0 2 d .
C6 C 0.2927(6) 0.1529(5) 1.1740(5) 0.0602(14) Uani 1.0 2 d .
C7 C 0.4610(5) 0.3205(4) 1.0430(4) 0.0487(11) Uani 1.0 2 d .
C8 C 0.4658(5) 0.3790(4) 1.0973(4) 0.0556(13) Uani 1.0 2 d .
C9 C 0.3003(8) 0.0734(7) 1.2545(5) 0.0754(19) Uani 1.0 2 d .
C10 C 0.2645(12) 0.1273(10) 1.3285(7) 0.118(4) Uani 1.0 2 d .
C11 C 0.5172(12) 0.3719(9) 1.2811(7) 0.122(5) Uani 1.0 2 d .
C12 C 0.7547(10) 0.2315(9) 1.2682(6) 0.092(3) Uani 1.0 2 d .
C13 C 0.5751(12) 0.1538(10) 1.3283(5) 0.108(4) Uani 1.0 2 d .
C14 C 0.8183(6) 0.0149(6) 1.0023(6) 0.075(2) Uani 1.0 2 d .
C15 C 0.6083(7) -0.0094(6) 1.0823(5) 0.0696(17) Uani 1.0 2 d .
C16 C 0.6116(7) 0.1310(7) 0.9293(5) 0.0704(18) Uani 1.0 2 d .
C17 C 0.9049(6) 0.2041(6) 1.0514(6) 0.0748(19) Uani 1.0 2 d .
C18 C 0.7538(8) 0.3181(7) 0.9291(5) 0.079(2) Uani 1.0 2 d .
C19 C 0.7372(7) 0.4093(6) 1.0616(5) 0.0689(17) Uani 1.0 2 d .
C20 C -0.0539(6) 0.2620(5) 0.7264(4) 0.0556(13) Uani 1.0 2 d .
C21 C 0.0460(6) 0.1736(5) 0.7505(4) 0.0568(13) Uani 1.0 2 d .
C22 C 0.0465(8) 0.0718(6) 0.7663(5) 0.0732(18) Uani 1.0 2 d .
C23 C -0.0534(9) 0.0582(7) 0.7604(5) 0.084(3) Uani 1.0 2 d .
C24 C -0.1546(8) 0.1452(7) 0.7415(5) 0.0741(18) Uani 1.0 2 d .
C25 C -0.1583(7) 0.2474(6) 0.7255(5) 0.0671(16) Uani 1.0 2 d .
C26 C 0.1455(6) 0.1942(5) 0.7622(4) 0.0572(13) Uani 1.0 2 d .
C27 C 0.1245(7) 0.2593(5) 0.8202(4) 0.0616(15) Uani 1.0 2 d .
C28 C -0.2739(8) 0.3432(8) 0.7089(6) 0.083(3) Uani 1.0 2 d .
C29 C -0.2825(13) 0.3871(11) 0.6193(8) 0.124(4) Uiso 1.0 2 d .
C30 C 0.0187(10) 0.4897(8) 0.8739(6) 0.097(3) Uani 1.0 2 d .
C31 C -0.1341(7) 0.5621(7) 0.7547(6) 0.086(3) Uani 1.0 2 d .
C32 C 0.0623(10) 0.6171(8) 0.7203(7) 0.098(3) Uani 1.0 2 d .
C33 C 0.2650(11) 0.3355(10) 0.4801(6) 0.104(4) Uani 1.0 2 d .
C34 C 0.2563(10) 0.1435(8) 0.5711(7) 0.103(4) Uani 1.0 2 d .
C35 C 0.0467(9) 0.3114(9) 0.5252(5) 0.090(3) Uani 1.0 2 d .
C36 C 0.3541(11) 0.4468(10) 0.6105(7) 0.110(4) Uani 1.0 2 d .
C37 C 0.3426(9) 0.3692(11) 0.7819(6) 0.109(4) Uani 1.0 2 d .
C38 C 0.4322(12) 0.2281(10) 0.6678(8) 0.117(4) Uiso 1.0 2 d .
C39 C -0.265(3) 0.162(2) 0.5142(15) 0.116(7) Uiso 0.5000 2 d .
C40 C -0.132(3) 0.122(3) 0.4930(17) 0.124(8) Uiso 0.5000 2 d .
C41 C -0.053(3) 0.009(3) 0.5111(17) 0.121(8) Uiso 0.5000 2 d .
H1 H 0.709(8) 0.108(7) 1.164(5) 0.08(3) Uiso 1.0 2 d .
H2 H 0.094(6) 0.462(5) 0.613(4) 0.046(15) Uiso 1.0 2 d .
H3 H 0.2796 0.3441 0.9721 0.0666 Uiso 1.0 2 calc R
H4 H 0.1392 0.2674 1.0188 0.0781 Uiso 1.0 2 calc R
H5 H 0.1466 0.1520 1.1452 0.0762 Uiso 1.0 2 calc R
H7 H 0.4833 0.3428 0.9817 0.0584 Uiso 1.0 2 calc R
H8A H 0.3989 0.3962 1.1444 0.0668 Uiso 1.0 2 calc R
H8B H 0.4912 0.4383 1.0707 0.0668 Uiso 1.0 2 calc R
H9A H 0.2473 0.0367 1.2588 0.0905 Uiso 1.0 2 calc R
H9B H 0.3829 0.0197 1.2539 0.0905 Uiso 1.0 2 calc R
H10A H 0.1825 0.1802 1.3292 0.1419 Uiso 1.0 2 calc R
H10B H 0.3182 0.1621 1.3250 0.1419 Uiso 1.0 2 calc R
H10C H 0.2691 0.0748 1.3800 0.1419 Uiso 1.0 2 calc R
H11A H 0.5344 0.3704 1.3355 0.1466 Uiso 1.0 2 calc R
H11B H 0.4339 0.3815 1.2871 0.1466 Uiso 1.0 2 calc R
H11C H 0.5308 0.4306 1.2407 0.1466 Uiso 1.0 2 calc R
H12A H 0.8113 0.1582 1.2666 0.1101 Uiso 1.0 2 calc R
H12B H 0.7423 0.2479 1.3240 0.1101 Uiso 1.0 2 calc R
H12C H 0.7866 0.2793 1.2266 0.1101 Uiso 1.0 2 calc R
H13A H 0.4904 0.1685 1.3331 0.1302 Uiso 1.0 2 calc R
H13B H 0.5904 0.1594 1.3811 0.1302 Uiso 1.0 2 calc R
H13C H 0.6234 0.0822 1.3159 0.1302 Uiso 1.0 2 calc R
H14A H 0.8275 -0.0335 0.9663 0.0895 Uiso 1.0 2 calc R
H14B H 0.8524 -0.0261 1.0531 0.0895 Uiso 1.0 2 calc R
H14C H 0.8599 0.0614 0.9722 0.0895 Uiso 1.0 2 calc R
H15A H 0.5213 0.0214 1.0972 0.0835 Uiso 1.0 2 calc R
H15B H 0.6440 -0.0461 1.1331 0.0835 Uiso 1.0 2 calc R
H15C H 0.6312 -0.0599 1.0445 0.0835 Uiso 1.0 2 calc R
H16A H 0.5244 0.1633 0.9369 0.0845 Uiso 1.0 2 calc R
H16B H 0.6405 0.0675 0.9040 0.0845 Uiso 1.0 2 calc R
H16C H 0.6437 0.1817 0.8925 0.0845 Uiso 1.0 2 calc R
H17A H 0.9519 0.2469 1.0246 0.0897 Uiso 1.0 2 calc R
H17B H 0.9335 0.1425 1.0237 0.0897 Uiso 1.0 2 calc R
H17C H 0.9133 0.1801 1.1106 0.0897 Uiso 1.0 2 calc R
H18A H 0.7769 0.2541 0.9058 0.0954 Uiso 1.0 2 calc R
H18B H 0.8124 0.3501 0.9045 0.0954 Uiso 1.0 2 calc R
H18C H 0.6751 0.3687 0.9163 0.0954 Uiso 1.0 2 calc R
H19A H 0.6654 0.4668 1.0427 0.0826 Uiso 1.0 2 calc R
H19B H 0.8075 0.4232 1.0309 0.0826 Uiso 1.0 2 calc R
H19C H 0.7326 0.4051 1.1217 0.0826 Uiso 1.0 2 calc R
H22 H 0.1156 0.0120 0.7810 0.0878 Uiso 1.0 2 calc R
H23 H -0.0522 -0.0110 0.7694 0.1011 Uiso 1.0 2 calc R
H24 H -0.2236 0.1351 0.7392 0.0889 Uiso 1.0 2 calc R
H26 H 0.2270 0.1371 0.7536 0.0687 Uiso 1.0 2 calc R
H27A H 0.1923 0.2437 0.8481 0.0739 Uiso 1.0 2 calc R
H27B H 0.0472 0.2765 0.8583 0.0739 Uiso 1.0 2 calc R
H28A H -0.3420 0.3224 0.7348 0.1002 Uiso 1.0 2 calc R
H28B H -0.2813 0.3997 0.7369 0.1002 Uiso 1.0 2 calc R
H29A H -0.2787 0.3328 0.5912 0.1490 Uiso 1.0 2 calc R
H29B H -0.2163 0.4092 0.5929 0.1490 Uiso 1.0 2 calc R
H29C H -0.3583 0.4483 0.6144 0.1490 Uiso 1.0 2 calc R
H30A H -0.0240 0.4446 0.9054 0.1169 Uiso 1.0 2 calc R
H30B H -0.0223 0.5599 0.8902 0.1169 Uiso 1.0 2 calc R
H30C H 0.1003 0.4578 0.8861 0.1169 Uiso 1.0 2 calc R
H31A H -0.1448 0.5918 0.6962 0.1028 Uiso 1.0 2 calc R
H31B H -0.1745 0.6187 0.7884 0.1028 Uiso 1.0 2 calc R
H31C H -0.1681 0.5084 0.7757 0.1028 Uiso 1.0 2 calc R
H32A H 0.0156 0.6714 0.7557 0.1171 Uiso 1.0 2 calc R
H32B H 0.0451 0.6458 0.6630 0.1171 Uiso 1.0 2 calc R
H32C H 0.1474 0.5957 0.7202 0.1171 Uiso 1.0 2 calc R
H33A H 0.2633 0.3128 0.4301 0.1246 Uiso 1.0 2 calc R
H33B H 0.3475 0.3077 0.4899 0.1246 Uiso 1.0 2 calc R
H33C H 0.2319 0.4130 0.4718 0.1246 Uiso 1.0 2 calc R
H34A H 0.2763 0.1301 0.5135 0.1235 Uiso 1.0 2 calc R
H34B H 0.2066 0.1057 0.6051 0.1235 Uiso 1.0 2 calc R
H34C H 0.3297 0.1186 0.5944 0.1235 Uiso 1.0 2 calc R
H35A H 0.0027 0.2688 0.5601 0.1086 Uiso 1.0 2 calc R
H35B H 0.0737 0.2930 0.4689 0.1086 Uiso 1.0 2 calc R
H35C H -0.0055 0.3867 0.5216 0.1086 Uiso 1.0 2 calc R
H36A H 0.3630 0.4331 0.5542 0.1322 Uiso 1.0 2 calc R
H36B H 0.4307 0.4403 0.6201 0.1322 Uiso 1.0 2 calc R
H36C H 0.2946 0.5184 0.6156 0.1322 Uiso 1.0 2 calc R
H37A H 0.2967 0.4424 0.7911 0.1306 Uiso 1.0 2 calc R
H37B H 0.4279 0.3535 0.7737 0.1306 Uiso 1.0 2 calc R
H37C H 0.3223 0.3210 0.8306 0.1306 Uiso 1.0 2 calc R
H38A H 0.5051 0.2305 0.6764 0.1403 Uiso 1.0 2 calc R
H38B H 0.4411 0.2193 0.6100 0.1403 Uiso 1.0 2 calc R
H38C H 0.4181 0.1684 0.7064 0.1403 Uiso 1.0 2 calc R

loop_
_atom_site_aniso_label
_atom_site_aniso_U_11
_atom_site_aniso_U_22
_atom_site_aniso_U_33
_atom_site_aniso_U_12
_atom_site_aniso_U_13
_atom_site_aniso_U_23
Ru1 0.0359(3) 0.0314(3) 0.0542(3) -0.00749(17) -0.00799(17) -0.01012(16)
Ru2 0.0520(3) 0.0429(3) 0.0519(3) -0.0125(2) -0.00618(19) -0.01081(19)
P1 0.0661(10) 0.0559(9) 0.0628(9) -0.0200(8) -0.0135(7) -0.0176(7)
P2 0.0408(7) 0.0420(7) 0.0668(8) -0.0077(6) -0.0063(6) -0.0226(6)
P3 0.0393(7) 0.0441(8) 0.0700(9) -0.0147(6) -0.0049(6) -0.0124(6)
P4 0.0648(10) 0.0455(8) 0.0730(10) -0.0140(7) -0.0078(8) -0.0195(7)
P5 0.0757(12) 0.0610(10) 0.0551(8) -0.0227(9) -0.0016(7) -0.0168(7)
P6 0.0574(10) 0.0832(14) 0.0747(11) -0.0266(10) -0.0031(8) -0.0198(9)
O1 0.047(2) 0.049(2) 0.057(2) -0.0171(17) -0.0102(15) -0.0061(16)
O2 0.051(3) 0.042(2) 0.076(3) -0.0079(17) -0.0160(18) -0.0121(18)
C1 0.045(3) 0.041(3) 0.056(3) -0.008(3) -0.006(2) -0.017(2)
C2 0.037(3) 0.039(3) 0.057(3) -0.006(2) -0.0051(19) -0.013(2)
C3 0.044(3) 0.054(4) 0.065(3) -0.012(3) -0.012(3) -0.013(3)
C4 0.051(4) 0.066(4) 0.083(4) -0.018(3) -0.015(3) -0.025(4)
C5 0.043(3) 0.070(4) 0.085(4) -0.023(3) -0.004(3) -0.032(4)
C6 0.053(4) 0.054(4) 0.077(4) -0.020(3) -0.005(3) -0.024(3)
C7 0.036(3) 0.036(3) 0.063(3) -0.0064(19) -0.012(2) 0.000(2)
C8 0.041(3) 0.029(3) 0.085(4) -0.002(2) -0.011(3) -0.009(3)
C9 0.077(5) 0.070(5) 0.080(5) -0.038(4) -0.008(4) -0.004(4)
C10 0.143(11) 0.104(8) 0.089(7) -0.055(8) 0.006(6) 0.001(6)
C11 0.141(11) 0.087(7) 0.102(7) 0.015(7) -0.033(7) -0.050(6)
C12 0.106(7) 0.104(7) 0.089(6) -0.054(6) -0.033(5) -0.017(5)
C13 0.150(11) 0.143(10) 0.065(5) -0.093(9) -0.026(5) 0.004(5)
C14 0.052(4) 0.063(4) 0.107(6) -0.006(3) -0.008(4) -0.046(4)
C15 0.066(5) 0.049(4) 0.098(5) -0.023(3) -0.006(4) -0.026(4)
C16 0.065(4) 0.085(5) 0.066(4) -0.024(4) -0.007(3) -0.034(4)
C17 0.041(4) 0.057(4) 0.121(6) -0.018(3) -0.007(4) -0.014(4)
C18 0.086(6) 0.082(5) 0.070(4) -0.047(5) 0.010(4) -0.008(4)
C19 0.065(4) 0.047(4) 0.099(5) -0.024(3) -0.016(4) -0.013(3)
C20 0.061(4) 0.043(3) 0.062(3) -0.017(3) -0.010(3) -0.013(3)
C21 0.056(4) 0.048(3) 0.059(3) -0.018(3) -0.006(3) -0.004(3)
C22 0.085(5) 0.052(4) 0.079(5) -0.027(4) -0.015(4) -0.002(3)
C23 0.107(7) 0.062(5) 0.085(5) -0.043(5) -0.010(5) -0.004(4)
C24 0.081(5) 0.078(5) 0.074(4) -0.042(5) -0.010(4) -0.014(4)
C25 0.071(5) 0.063(4) 0.070(4) -0.028(4) -0.011(3) -0.014(3)
C26 0.057(4) 0.045(3) 0.061(3) -0.014(3) -0.009(3) -0.006(3)
C27 0.073(4) 0.051(4) 0.054(3) -0.020(3) -0.012(3) -0.004(3)
C28 0.067(5) 0.080(6) 0.100(6) -0.020(4) -0.020(4) -0.017(5)
C30 0.109(8) 0.079(6) 0.089(6) -0.008(5) -0.017(5) -0.041(5)
C31 0.057(5) 0.068(5) 0.122(7) -0.007(4) -0.009(4) -0.037(5)
C32 0.094(7) 0.068(6) 0.138(8) -0.037(5) -0.006(6) -0.032(5)
C33 0.121(9) 0.132(9) 0.075(5) -0.070(8) 0.010(5) -0.032(6)
C34 0.117(8) 0.072(6) 0.096(6) -0.005(5) -0.010(6) -0.037(5)
C35 0.095(7) 0.116(8) 0.071(5) -0.042(6) -0.020(4) -0.026(5)
C36 0.115(9) 0.132(10) 0.103(7) -0.088(8) 0.003(6) -0.001(6)
C37 0.074(6) 0.175(12) 0.095(6) -0.054(7) -0.012(5) -0.045(7)

loop_
_atom_type_symbol
_atom_type_description
_atom_type_scat_dispersion_real
_atom_type_scat_dispersion_imag
_atom_type_scat_source
C C 0.0033 0.0016
;
International Tables for Crystallography
(1992, Vol. C, Tables 4.2.6.8 and 6.1.1.4)
;
H H 0.0000 0.0000
;
International Tables for Crystallography
(1992, Vol. C, Table 6.1.1.4)
;
O O 0.0106 0.0060
;
International Tables for Crystallography
(1992, Vol. C, Tables 4.2.6.8 and 6.1.1.4)
;
P P 0.1023 0.0942
;
International Tables for Crystallography
(1992, Vol. C, Tables 4.2.6.8 and 6.1.1.4)
;
Ru Ru -1.2594 0.8363
;
International Tables for Crystallography
(1992, Vol. C, Tables 4.2.6.8 and 6.1.1.4)
;

loop_
_geom_angle_atom_site_label_1
_geom_angle_atom_site_label_2
_geom_angle_atom_site_label_3
_geom_angle
_geom_angle_publ_flag
_geom_angle_site_symmetry_3
P1 Ru1 P2 146.05(7) yes .
P1 Ru1 P3 96.11(9) yes .
P1 Ru1 O1 83.52(15) yes .
P1 Ru1 C7 123.06(16) yes .
P1 Ru1 C8 88.6(2) yes .
P2 Ru1 P3 94.43(8) yes .
P2 Ru1 O1 87.50(14) yes .
P2 Ru1 C7 86.57(17) yes .
P2 Ru1 C8 123.3(2) yes .
P3 Ru1 O1 176.99(11) yes .
P3 Ru1 C7 99.57(17) yes .
P3 Ru1 C8 91.36(19) yes .
O1 Ru1 C7 78.22(19) yes .
O1 Ru1 C8 85.6(2) yes .
C7 Ru1 C8 37.0(3) yes .
P4 Ru2 P5 149.11(7) yes .
P4 Ru2 P6 95.03(10) yes .
P4 Ru2 O2 84.81(15) yes .
P4 Ru2 C26 120.91(17) yes .
P4 Ru2 C27 86.01(19) yes .
P5 Ru2 P6 94.06(10) yes .
P5 Ru2 O2 87.28(15) yes .
P5 Ru2 C26 86.17(19) yes .
P5 Ru2 C27 123.0(2) yes .
P6 Ru2 O2 177.56(12) yes .
P6 Ru2 C26 100.4(2) yes .
P6 Ru2 C27 92.6(3) yes .
O2 Ru2 C26 77.7(3) yes .
O2 Ru2 C27 85.0(3) yes .
C26 Ru2 C27 37.1(3) yes .
Ru1 P1 C11 121.3(4) yes .
Ru1 P1 C12 118.8(3) yes .
Ru1 P1 C13 110.8(5) yes .
C11 P1 C12 100.4(7) yes .
C11 P1 C13 101.6(5) yes .
C12 P1 C13 100.8(6) yes .
Ru1 P2 C14 117.8(4) yes .
Ru1 P2 C15 112.2(3) yes .
Ru1 P2 C16 121.7(3) yes .
C14 P2 C15 99.7(4) yes .
C14 P2 C16 100.4(4) yes .
C15 P2 C16 101.8(5) yes .
Ru1 P3 C17 119.3(3) yes .
Ru1 P3 C18 116.5(4) yes .
Ru1 P3 C19 118.0(3) yes .
C17 P3 C18 102.0(4) yes .
C17 P3 C19 99.2(4) yes .
C18 P3 C19 98.2(5) yes .
Ru2 P4 C30 121.3(3) yes .
Ru2 P4 C31 111.8(4) yes .
Ru2 P4 C32 118.0(4) yes .
C30 P4 C31 101.3(5) yes .
C30 P4 C32 100.8(6) yes .
C31 P4 C32 100.6(5) yes .
Ru2 P5 C33 118.2(5) yes .
Ru2 P5 C34 121.8(4) yes .
Ru2 P5 C35 112.9(3) yes .
C33 P5 C34 99.4(5) yes .
C33 P5 C35 100.0(5) yes .
C34 P5 C35 101.1(6) yes .
Ru2 P6 C36 119.1(5) yes .
Ru2 P6 C37 118.4(4) yes .
Ru2 P6 C38 116.7(6) yes .
C36 P6 C37 99.0(7) yes .
C36 P6 C38 100.7(6) yes .
C37 P6 C38 99.3(6) yes .
Ru1 O1 C1 113.5(4) yes .
Ru2 O2 C20 114.2(4) yes .
O1 C1 C2 120.6(6) yes .
O1 C1 C6 120.2(5) yes .
C2 C1 C6 119.1(6) yes .
C1 C2 C3 119.7(6) yes .
C1 C2 C7 117.0(6) yes .
C3 C2 C7 123.2(5) yes .
C2 C3 C4 121.6(6) yes .
C3 C4 C5 118.5(8) yes .
C4 C5 C6 123.0(8) yes .
C1 C6 C5 118.1(6) yes .
C1 C6 C9 119.7(7) yes .
C5 C6 C9 122.2(8) yes .
Ru1 C7 C2 106.8(4) yes .
Ru1 C7 C8 70.7(4) yes .
C2 C7 C8 118.7(5) yes .
Ru1 C8 C7 72.3(3) yes .
C6 C9 C10 110.6(8) yes .
O2 C20 C21 120.2(8) yes .
O2 C20 C25 121.0(6) yes .
C21 C20 C25 118.8(7) yes .
C20 C21 C22 120.5(8) yes .
C20 C21 C26 116.7(7) yes .
C22 C21 C26 122.7(6) yes .
C21 C22 C23 120.1(7) yes .
C22 C23 C24 119.9(10) yes .
C23 C24 C25 121.6(11) yes .
C20 C25 C24 119.0(7) yes .
C20 C25 C28 120.4(8) yes .
C24 C25 C28 120.6(9) yes .
Ru2 C26 C21 107.0(4) yes .
Ru2 C26 C27 71.0(4) yes .
C21 C26 C27 119.0(6) yes .
Ru2 C27 C26 71.9(4) yes .
C25 C28 C29 114.9(8) yes .
C39 C40 C41 123(3) yes .
C40 C41 C41 114(3) yes 2_556
P1 Ru1 H1 72(3) no .
P2 Ru1 H1 75(4) no .
P3 Ru1 H1 94(4) no .
O1 Ru1 H1 89(4) no .
C7 Ru1 H1 158(4) no .
C8 Ru1 H1 160(3) no .
P4 Ru2 H2 77(2) no .
P5 Ru2 H2 74(3) no .
P6 Ru2 H2 92(3) no .
O2 Ru2 H2 91(3) no .
C26 Ru2 H2 157(3) no .
C27 Ru2 H2 162(2) no .
C2 C3 H3 119.187 no .
C4 C3 H3 119.199 no .
C3 C4 H4 120.745 no .
C5 C4 H4 120.753 no .
C4 C5 H5 118.514 no .
C6 C5 H5 118.519 no .
Ru1 C7 H7 117.099 no .
C2 C7 H7 117.091 no .
C8 C7 H7 117.093 no .
Ru1 C8 H8A 116.346 no .
Ru1 C8 H8B 116.345 no .
C7 C8 H8A 116.337 no .
C7 C8 H8B 116.336 no .
H8A C8 H8B 113.343 no .
C6 C9 H9A 109.512 no .
C6 C9 H9B 109.518 no .
C10 C9 H9A 109.519 no .
C10 C9 H9B 109.530 no .
H9A C9 H9B 108.073 no .
C9 C10 H10A 109.472 no .
C9 C10 H10B 109.468 no .
C9 C10 H10C 109.479 no .
H10A C10 H10B 109.468 no .
H10A C10 H10C 109.474 no .
H10B C10 H10C 109.467 no .
P1 C11 H11A 109.472 no .
P1 C11 H11B 109.456 no .
P1 C11 H11C 109.472 no .
H11A C11 H11B 109.484 no .
H11A C11 H11C 109.472 no .
H11B C11 H11C 109.471 no .
P1 C12 H12A 109.465 no .
P1 C12 H12B 109.478 no .
P1 C12 H12C 109.474 no .
H12A C12 H12B 109.476 no .
H12A C12 H12C 109.466 no .
H12B C12 H12C 109.469 no .
P1 C13 H13A 109.470 no .
P1 C13 H13B 109.479 no .
P1 C13 H13C 109.468 no .
H13A C13 H13B 109.471 no .
H13A C13 H13C 109.462 no .
H13B C13 H13C 109.478 no .
P2 C14 H14A 109.476 no .
P2 C14 H14B 109.473 no .
P2 C14 H14C 109.475 no .
H14A C14 H14B 109.465 no .
H14A C14 H14C 109.477 no .
H14B C14 H14C 109.461 no .
P2 C15 H15A 109.473 no .
P2 C15 H15B 109.472 no .
P2 C15 H15C 109.471 no .
H15A C15 H15B 109.472 no .
H15A C15 H15C 109.471 no .
H15B C15 H15C 109.468 no .
P2 C16 H16A 109.460 no .
P2 C16 H16B 109.469 no .
P2 C16 H16C 109.474 no .
H16A C16 H16B 109.476 no .
H16A C16 H16C 109.470 no .
H16B C16 H16C 109.479 no .
P3 C17 H17A 109.472 no .
P3 C17 H17B 109.473 no .
P3 C17 H17C 109.467 no .
H17A C17 H17B 109.473 no .
H17A C17 H17C 109.470 no .
H17B C17 H17C 109.473 no .
P3 C18 H18A 109.474 no .
P3 C18 H18B 109.469 no .
P3 C18 H18C 109.472 no .
H18A C18 H18B 109.469 no .
H18A C18 H18C 109.467 no .
H18B C18 H18C 109.476 no .
P3 C19 H19A 109.462 no .
P3 C19 H19B 109.467 no .
P3 C19 H19C 109.468 no .
H19A C19 H19B 109.474 no .
H19A C19 H19C 109.473 no .
H19B C19 H19C 109.483 no .
C21 C22 H22 119.969 no .
C23 C22 H22 119.967 no .
C22 C23 H23 120.059 no .
C24 C23 H23 120.058 no .
C23 C24 H24 119.217 no .
C25 C24 H24 119.219 no .
Ru2 C26 H26 116.894 no .
C21 C26 H26 116.890 no .
C27 C26 H26 116.894 no .
Ru2 C27 H27A 116.398 no .
Ru2 C27 H27B 116.396 no .
C26 C27 H27A 116.395 no .
C26 C27 H27B 116.399 no .
H27A C27 H27B 113.381 no .
C25 C28 H28A 108.534 no .
C25 C28 H28B 108.532 no .
C29 C28 H28A 108.540 no .
C29 C28 H28B 108.530 no .
H28A C28 H28B 107.533 no .
C28 C29 H29A 109.468 no .
C28 C29 H29B 109.481 no .
C28 C29 H29C 109.477 no .
H29A C29 H29B 109.461 no .
H29A C29 H29C 109.463 no .
H29B C29 H29C 109.476 no .
P4 C30 H30A 109.464 no .
P4 C30 H30B 109.474 no .
P4 C30 H30C 109.471 no .
H30A C30 H30B 109.479 no .
H30A C30 H30C 109.472 no .
H30B C30 H30C 109.467 no .
P4 C31 H31A 109.471 no .
P4 C31 H31B 109.470 no .
P4 C31 H31C 109.472 no .
H31A C31 H31B 109.468 no .
H31A C31 H31C 109.476 no .
H31B C31 H31C 109.470 no .
P4 C32 H32A 109.477 no .
P4 C32 H32B 109.476 no .
P4 C32 H32C 109.472 no .
H32A C32 H32B 109.466 no .
H32A C32 H32C 109.473 no .
H32B C32 H32C 109.463 no .
P5 C33 H33A 109.465 no .
P5 C33 H33B 109.482 no .
P5 C33 H33C 109.476 no .
H33A C33 H33B 109.467 no .
H33A C33 H33C 109.462 no .
H33B C33 H33C 109.475 no .
P5 C34 H34A 109.473 no .
P5 C34 H34B 109.472 no .
P5 C34 H34C 109.473 no .
H34A C34 H34B 109.477 no .
H34A C34 H34C 109.462 no .
H34B C34 H34C 109.471 no .
P5 C35 H35A 109.474 no .
P5 C35 H35B 109.472 no .
P5 C35 H35C 109.478 no .
H35A C35 H35B 109.462 no .
H35A C35 H35C 109.466 no .
H35B C35 H35C 109.475 no .
P6 C36 H36A 109.460 no .
P6 C36 H36B 109.471 no .
P6 C36 H36C 109.475 no .
H36A C36 H36B 109.471 no .
H36A C36 H36C 109.467 no .
H36B C36 H36C 109.484 no .
P6 C37 H37A 109.469 no .
P6 C37 H37B 109.470 no .
P6 C37 H37C 109.467 no .
H37A C37 H37B 109.476 no .
H37A C37 H37C 109.474 no .
H37B C37 H37C 109.470 no .
P6 C38 H38A 109.480 no .
P6 C38 H38B 109.475 no .
P6 C38 H38C 109.471 no .
H38A C38 H38B 109.464 no .
H38A C38 H38C 109.467 no .
H38B C38 H38C 109.470 no .

loop_
_geom_bond_atom_site_label_1
_geom_bond_atom_site_label_2
_geom_bond_distance
_geom_bond_publ_flag
_geom_bond_site_symmetry_2
Ru1 P1 2.317(3) yes .
Ru1 P2 2.339(3) yes .
Ru1 P3 2.263(3) yes .
Ru1 O1 2.164(5) yes .
Ru1 C7 2.225(6) yes .
Ru1 C8 2.204(5) yes .
Ru2 P4 2.332(3) yes .
Ru2 P5 2.334(3) yes .
Ru2 P6 2.254(4) yes .
Ru2 O2 2.140(6) yes .
Ru2 C26 2.226(7) yes .
Ru2 C27 2.215(6) yes .
P1 C11 1.804(11) yes .
P1 C12 1.815(13) yes .
P1 C13 1.808(12) yes .
P2 C14 1.822(7) yes .
P2 C15 1.806(9) yes .
P2 C16 1.826(8) yes .
P3 C17 1.822(7) yes .
P3 C18 1.823(8) yes .
P3 C19 1.836(9) yes .
P4 C30 1.835(10) yes .
P4 C31 1.802(9) yes .
P4 C32 1.825(12) yes .
P5 C33 1.847(12) yes .
P5 C34 1.820(10) yes .
P5 C35 1.820(12) yes .
P6 C36 1.812(13) yes .
P6 C37 1.855(14) yes .
P6 C38 1.827(12) yes .
O1 C1 1.314(8) yes .
O2 C20 1.323(9) yes .
C1 C2 1.415(7) yes .
C1 C6 1.429(11) yes .
C2 C3 1.383(10) yes .
C2 C7 1.481(10) yes .
C3 C4 1.388(12) yes .
C4 C5 1.377(10) yes .
C5 C6 1.388(12) yes .
C6 C9 1.514(10) yes .
C7 C8 1.407(11) yes .
C9 C10 1.495(16) yes .
C20 C21 1.398(8) yes .
C20 C25 1.422(13) yes .
C21 C22 1.399(12) yes .
C21 C26 1.471(12) yes .
C22 C23 1.382(17) yes .
C23 C24 1.378(11) yes .
C24 C25 1.389(14) yes .
C25 C28 1.533(10) yes .
C26 C27 1.411(11) yes .
C28 C29 1.482(16) yes .
C39 C40 1.50(4) yes .
C40 C41 1.47(4) yes .
C41 C41 1.22(4) yes 2_556
Ru1 H1 1.70(7) no .
Ru2 H2 1.71(6) no .
C3 H3 0.950 no .
C4 H4 0.950 no .
C5 H5 0.950 no .
C7 H7 1.000 no .
C8 H8A 0.990 no .
C8 H8B 0.990 no .
C9 H9A 0.990 no .
C9 H9B 0.990 no .
C10 H10A 0.980 no .
C10 H10B 0.980 no .
C10 H10C 0.980 no .
C11 H11A 0.980 no .
C11 H11B 0.980 no .
C11 H11C 0.980 no .
C12 H12A 0.980 no .
C12 H12B 0.980 no .
C12 H12C 0.980 no .
C13 H13A 0.980 no .
C13 H13B 0.980 no .
C13 H13C 0.980 no .
C14 H14A 0.980 no .
C14 H14B 0.980 no .
C14 H14C 0.980 no .
C15 H15A 0.980 no .
C15 H15B 0.980 no .
C15 H15C 0.980 no .
C16 H16A 0.980 no .
C16 H16B 0.980 no .
C16 H16C 0.980 no .
C17 H17A 0.980 no .
C17 H17B 0.980 no .
C17 H17C 0.980 no .
C18 H18A 0.980 no .
C18 H18B 0.980 no .
C18 H18C 0.980 no .
C19 H19A 0.980 no .
C19 H19B 0.980 no .
C19 H19C 0.980 no .
C22 H22 0.950 no .
C23 H23 0.950 no .
C24 H24 0.950 no .
C26 H26 1.000 no .
C27 H27A 0.990 no .
C27 H27B 0.990 no .
C28 H28A 0.990 no .
C28 H28B 0.990 no .
C29 H29A 0.980 no .
C29 H29B 0.980 no .
C29 H29C 0.980 no .
C30 H30A 0.980 no .
C30 H30B 0.980 no .
C30 H30C 0.980 no .
C31 H31A 0.980 no .
C31 H31B 0.980 no .
C31 H31C 0.980 no .
C32 H32A 0.980 no .
C32 H32B 0.980 no .
C32 H32C 0.980 no .
C33 H33A 0.980 no .
C33 H33B 0.980 no .
C33 H33C 0.980 no .
C34 H34A 0.980 no .
C34 H34B 0.980 no .
C34 H34C 0.980 no .
C35 H35A 0.980 no .
C35 H35B 0.980 no .
C35 H35C 0.980 no .
C36 H36A 0.980 no .
C36 H36B 0.980 no .
C36 H36C 0.980 no .
C37 H37A 0.980 no .
C37 H37B 0.980 no .
C37 H37C 0.980 no .
C38 H38A 0.980 no .
C38 H38B 0.980 no .
C38 H38C 0.980 no .

loop_
_geom_contact_atom_site_label_1
_geom_contact_atom_site_label_2
_geom_contact_distance
_geom_contact_publ_flag
_geom_contact_site_symmetry_2
P2 C1 3.447(6) no .
P2 C2 3.415(6) no .
P5 C20 3.435(7) no .
P5 C21 3.389(7) no .
O1 C9 2.846(12) no .
O1 C10 3.195(14) no .
O1 C13 2.946(14) no .
O1 C15 3.052(9) no .
O2 C28 2.889(13) no .
O2 C29 3.387(19) no .
O2 C31 2.913(12) no .
O2 C35 3.063(10) no .
C1 C4 2.813(11) no .
C1 C8 3.053(10) no .
C1 C10 3.171(12) no .
C1 C15 3.290(9) no .
C2 C5 2.770(11) no .
C2 C16 3.485(9) no .
C3 C6 2.795(9) no .
C3 C8 3.571(12) no .
C5 C10 3.481(15) no .
C7 C16 3.301(10) no .
C8 C11 3.268(16) no .
C8 C19 3.514(12) no .
C20 C23 2.801(13) no .
C20 C27 3.030(13) no .
C20 C29 3.348(16) no .
C20 C35 3.297(10) no .
C21 C24 2.771(14) no .
C21 C34 3.454(12) no .
C22 C25 2.794(10) no .
C22 C27 3.579(15) no .
C24 C29 3.445(15) no .
C26 C34 3.284(12) no .
C27 C30 3.232(13) no .
C27 C37 3.563(18) no .
C18 C25 3.573(12) no 1_655
C25 C18 3.573(12) no 1_455
Ru1 H13A 3.5894 no .
Ru1 H13C 3.4271 no .
Ru1 H15A 3.5506 no .
Ru1 H15B 3.5573 no .
Ru1 H18C 3.5776 no .
Ru2 H31A 3.5855 no .
Ru2 H31C 3.4915 no .
Ru2 H35C 3.4899 no .
Ru2 H38C 3.5420 no .
P1 H8A 3.1820 no .
P1 H8B 3.5742 no .
P1 H19C 3.2251 no .
P2 H7 3.2786 no .
P2 H18A 3.2501 no .
P3 H7 3.4261 no .
P3 H8B 3.0324 no .
P3 H12C 3.2204 no .
P3 H14C 3.2489 no .
P4 H27A 3.4988 no .
P4 H27B 3.1246 no .
P4 H37A 3.3177 no .
P5 H26 3.2657 no .
P5 H38B 3.2543 no .
P6 H26 3.4393 no .
P6 H27A 3.0799 no .
P6 H32C 3.2845 no .
P6 H33B 3.3931 no .
O1 H8A 2.9073 no .
O1 H9B 2.6542 no .
O1 H10B 2.6262 no .
O1 H13A 2.5576 no .
O1 H13C 2.9611 no .
O1 H15A 2.6196 no .
O1 H15B 3.0827 no .
O2 H27B 2.8857 no .
O2 H28B 2.6454 no .
O2 H29B 2.8830 no .
O2 H31A 2.9991 no .
O2 H31C 2.4378 no .
O2 H35A 2.8039 no .
O2 H35C 2.9212 no .
C1 H3 3.2757 no .
C1 H5 3.2733 no .
C1 H7 3.3185 no .
C1 H8A 2.9241 no .
C1 H9A 3.3421 no .
C1 H9B 2.7128 no .
C1 H10A 3.4789 no .
C1 H10B 2.8933 no .
C1 H15A 2.5627 no .
C1 H16A 3.5468 no .
C2 H4 3.2760 no .
C2 H8A 2.6005 no .
C2 H8B 3.3176 no .
C2 H15A 3.1881 no .
C2 H16A 2.8176 no .
C3 H5 3.2303 no .
C3 H7 2.7601 no .
C3 H16A 3.0179 no .
C5 H3 3.2327 no .
C5 H9A 2.6038 no .
C5 H9B 3.2170 no .
C5 H10A 3.3427 no .
C6 H4 3.2830 no .
C6 H10A 2.6598 no .
C6 H10B 2.6686 no .
C6 H10C 3.3203 no .
C6 H15A 2.8603 no .
C7 H3 2.6902 no .
C7 H16A 2.9271 no .
C7 H16C 3.3579 no .
C7 H18C 3.1986 no .
C8 H11B 3.1081 no .
C8 H11C 3.0602 no .
C8 H18C 3.4723 no .
C8 H19A 3.1110 no .
C9 H5 2.6851 no .
C9 H15A 3.2852 no .
C10 H13A 3.1662 no .
C11 H8A 2.9052 no .
C11 H8B 3.4669 no .
C11 H12B 2.7803 no .
C11 H12C 3.0500 no .
C11 H13A 2.9358 no .
C11 H13B 2.9238 no .
C11 H19C 3.3984 no .
C12 H1 3.07(11) no .
C12 H11A 2.7784 no .
C12 H11C 3.0459 no .
C12 H13B 2.7904 no .
C12 H13C 3.0620 no .
C12 H17C 2.9286 no .
C12 H19C 2.9705 no .
C13 H1 2.92(8) no .
C13 H10B 3.2013 no .
C13 H11A 2.9228 no .
C13 H11B 2.9348 no .
C13 H12A 2.9185 no .
C13 H12B 2.9214 no .
C14 H1 3.06(9) no .
C14 H15B 2.9384 no .
C14 H15C 2.8501 no .
C14 H16B 2.8387 no .
C14 H16C 3.0218 no .
C14 H17B 2.8960 no .
C14 H18A 3.2427 no .
C15 H1 3.18(12) no .
C15 H9B 3.4654 no .
C15 H14A 2.8910 no .
C15 H14B 2.9042 no .
C15 H16A 3.0089 no .
C15 H16B 2.8939 no .
C16 H7 2.9819 no .
C16 H14A 2.8045 no .
C16 H14C 3.0616 no .
C16 H15A 3.0506 no .
C16 H15C 2.8486 no .
C16 H18A 3.1511 no .
C17 H1 3.28(10) no .
C17 H12A 3.4838 no .
C17 H12C 3.1646 no .
C17 H14B 3.5960 no .
C17 H14C 2.9874 no .
C17 H18A 3.0219 no .
C17 H18B 2.9061 no .
C17 H19B 2.7721 no .
C17 H19C 3.0584 no .
C18 H7 3.1844 no .
C18 H8B 3.5723 no .
C18 H14C 3.2464 no .
C18 H16C 3.0676 no .
C18 H17A 2.9654 no .
C18 H17B 2.9595 no .
C18 H19A 2.8780 no .
C18 H19B 2.8869 no .
C19 H8B 2.9139 no .
C19 H11C 3.4246 no .
C19 H12C 2.9459 no .
C19 H17A 2.7460 no .
C19 H17C 3.0844 no .
C19 H18B 2.7801 no .
C19 H18C 2.9869 no .
C20 H22 3.2838 no .
C20 H24 3.2795 no .
C20 H26 3.2946 no .
C20 H27B 2.9000 no .
C20 H28A 3.3248 no .
C20 H28B 2.6762 no .
C20 H29B 3.1244 no .
C20 H31C 3.3989 no .
C20 H34B 3.5387 no .
C20 H35A 2.6832 no .
C20 H35C 3.4707 no .
C21 H23 3.2686 no .
C21 H27A 3.3141 no .
C21 H27B 2.6042 no .
C21 H34B 2.8300 no .
C21 H35A 3.2118 no .
C22 H24 3.2427 no .
C22 H26 2.7471 no .
C22 H34B 3.0049 no .
C24 H22 3.2468 no .
C24 H28A 2.6052 no .
C24 H28B 3.2515 no .
C24 H29A 3.2891 no .
C25 H23 3.2686 no .
C25 H29A 2.7484 no .
C25 H29B 2.7383 no .
C25 H29C 3.3733 no .
C25 H35A 3.0282 no .
C26 H22 2.7029 no .
C26 H34B 2.9893 no .
C26 H34C 3.2510 no .
C26 H38C 3.2074 no .
C27 H30A 2.9680 no .
C27 H30C 3.1536 no .
C27 H37C 3.0304 no .
C27 H38C 3.5495 no .
C28 H24 2.6787 no .
C29 H24 3.4891 no .
C29 H35A 3.2534 no .
C29 H35C 3.4623 no .
C30 H27A 3.3011 no .
C30 H27B 2.9647 no .
C30 H31B 2.8076 no .
C30 H31C 3.0785 no .
C30 H32A 2.8139 no .
C30 H32C 3.0899 no .
C30 H37A 3.2658 no .
C30 H37C 3.5362 no .
C31 H2 3.27(6) no .
C31 H30A 2.9453 no .
C31 H30B 2.9413 no .
C31 H32A 2.9193 no .
C31 H32B 2.9166 no .
C32 H2 3.04(8) no .
C32 H30B 2.8160 no .
C32 H30C 3.0928 no .
C32 H31A 2.9169 no .
C32 H31B 2.9073 no .
C32 H36C 2.9607 no .
C32 H37A 3.1962 no .
C33 H2 3.02(6) no .
C33 H34A 2.7745 no .
C33 H34C 3.0684 no .
C33 H35B 2.7836 no .
C33 H35C 3.0925 no .
C33 H36A 2.8477 no .
C33 H38B 3.1295 no .
C34 H26 2.9669 no .
C34 H33A 2.9211 no .
C34 H33B 2.9169 no .
C34 H35A 2.9389 no .
C34 H35B 2.9368 no .
C34 H38B 3.2063 no .
C34 H38C 3.5723 no .
C35 H2 3.19(9) no .
C35 H29B 3.0256 no .
C35 H33A 2.7997 no .
C35 H33C 3.0868 no .
C35 H34A 2.9323 no .
C35 H34B 2.9434 no .
C36 H2 3.19(8) no .
C36 H32C 3.0792 no .
C36 H33B 3.2040 no .
C36 H33C 3.3146 no .
C36 H37A 2.9181 no .
C36 H37B 2.9052 no .
C36 H38A 2.9242 no .
C36 H38B 2.9331 no .
C37 H27A 2.9725 no .
C37 H30C 3.0162 no .
C37 H32C 3.1962 no .
C37 H36B 2.7654 no .
C37 H36C 3.0535 no .
C37 H38A 2.7735 no .
C37 H38C 3.0889 no .
C38 H26 3.2396 no .
C38 H33B 3.1804 no .
C38 H34C 3.0170 no .
C38 H36A 2.9427 no .
C38 H36B 2.9070 no .
C38 H37B 2.7945 no .
C38 H37C 3.0779 no .
H1 H12A 2.7683 no .
H1 H12C 3.4441 no .
H1 H13A 3.4164 no .
H1 H13C 2.5049 no .
H1 H14B 2.7360 no .
H1 H14C 3.3593 no .
H1 H15A 3.5889 no .
H1 H15B 2.8383 no .
H1 H17B 3.3203 no .
H1 H17C 3.0197 no .
H2 H31A 2.9734 no .
H2 H32B 2.7247 no .
H2 H32C 3.2857 no .
H2 H33B 3.4954 no .
H2 H33C 2.6103 no .
H2 H35C 2.8212 no .
H2 H36A 3.1590 no .
H2 H36C 2.9821 no .
H3 H4 2.3372 no .
H3 H7 2.6031 no .
H3 H16A 3.0806 no .
H4 H5 2.3162 no .
H5 H9A 2.3939 no .
H5 H9B 3.4423 no .
H5 H10A 3.3679 no .
H7 H8A 2.8355 no .
H7 H8B 2.3011 no .
H7 H16A 2.6423 no .
H7 H16C 2.7949 no .
H7 H18A 3.3671 no .
H7 H18C 2.5312 no .
H8A H11B 2.4772 no .
H8A H11C 2.8352 no .
H8B H11B 3.4631 no .
H8B H11C 2.9766 no .
H8B H18C 3.0600 no .
H8B H19A 2.3126 no .
H8B H19C 3.1700 no .
H9A H10A 2.3520 no .
H9A H10B 2.8427 no .
H9A H10C 2.3364 no .
H9B H10A 2.8428 no .
H9B H10B 2.3455 no .
H9B H10C 2.3430 no .
H9B H13A 3.5870 no .
H9B H15A 2.7648 no .
H9B H15B 3.2822 no .
H10B H13A 2.2496 no .
H10B H13C 3.4824 no .
H10C H13A 3.4254 no .
H11A H12B 2.4326 no .
H11A H12C 3.1402 no .
H11A H13A 3.1576 no .
H11A H13B 2.7095 no .
H11B H13A 2.7346 no .
H11B H13B 3.1576 no .
H11C H12B 3.1359 no .
H11C H12C 2.9954 no .
H11C H19A 3.3459 no .
H11C H19C 2.7580 no .
H12A H13B 2.9540 no .
H12A H13C 2.8677 no .
H12A H17C 2.6109 no .
H12B H13B 2.5884 no .
H12B H13C 3.3341 no .
H12B H19C 3.5465 no .
H12C H17A 3.5262 no .
H12C H17C 2.4929 no .
H12C H19B 3.4035 no .
H12C H19C 2.1635 no .
H14A H15B 3.1704 no .
H14A H15C 2.6258 no .
H14A H16B 2.4991 no .
H14A H16C 3.1030 no .
H14B H15B 2.7317 no .
H14B H15C 3.0673 no .
H14B H17B 2.8770 no .
H14C H16B 3.2056 no .
H14C H16C 2.9594 no .
H14C H17B 2.1824 no .
H14C H17C 3.5244 no .
H14C H18A 2.5261 no .
H15A H16A 2.9175 no .
H15A H16B 3.2373 no .
H15C H16A 3.1174 no .
H15C H16B 2.5858 no .
H16C H18A 2.3914 no .
H16C H18C 2.9837 no .
H17A H18A 3.2737 no .
H17A H18B 2.7056 no .
H17A H19B 2.3884 no .
H17A H19C 3.0986 no .
H17B H18A 2.8204 no .
H17B H18B 3.1050 no .
H17C H19B 3.1697 no .
H17C H19C 3.0419 no .
H18B H19A 2.9509 no .
H18B H19B 2.5626 no .
H18C H19A 2.7681 no .
H18C H19B 3.2456 no .
H22 H23 2.3330 no .
H22 H26 2.5974 no .
H22 H34B 3.0622 no .
H23 H24 2.3179 no .
H24 H28A 2.4174 no .
H24 H28B 3.4994 no .
H24 H29A 3.1828 no .
H26 H27A 2.3036 no .
H26 H27B 2.8387 no .
H26 H34B 2.7252 no .
H26 H34C 2.6812 no .
H26 H38B 3.5288 no .
H26 H38C 2.5328 no .
H27A H30A 3.1439 no .
H27A H30C 2.9297 no .
H27A H37A 3.4358 no .
H27A H37C 2.2624 no .
H27A H38C 3.1891 no .
H27B H30A 2.4274 no .
H27B H30C 3.0904 no .
H27B H31C 3.4588 no .
H28A H29A 2.3239 no .
H28A H29B 2.8242 no .
H28A H29C 2.3127 no .
H28B H29A 2.8240 no .
H28B H29B 2.3321 no .
H28B H29C 2.3048 no .
H28B H31C 2.7775 no .
H29A H35A 3.1951 no .
H29B H35A 2.6368 no .
H29B H35C 2.5414 no .
H30A H31B 2.9803 no .
H30A H31C 2.8936 no .
H30B H31B 2.6077 no .
H30B H31C 3.3488 no .
H30B H32A 2.4693 no .
H30B H32C 3.1750 no .
H30C H32A 3.1772 no .
H30C H32C 3.0481 no .
H30C H37A 2.5390 no .
H30C H37C 2.7212 no .
H31A H32A 3.1485 no .
H31A H32B 2.7053 no .
H31B H32A 2.6983 no .
H31B H32B 3.1317 no .
H32B H36C 2.8938 no .
H32C H36B 3.5407 no .
H32C H36C 2.3064 no .
H32C H37A 2.4396 no .
H33A H34A 2.5700 no .
H33A H34C 3.3391 no .
H33A H35B 2.4321 no .
H33A H35C 3.1750 no .
H33B H34A 2.9301 no .
H33B H34C 2.8701 no .
H33B H36A 2.4010 no .
H33B H38B 2.3723 no .
H33C H35B 3.1474 no .
H33C H35C 3.0560 no .
H33C H36A 2.5412 no .
H33C H36C 3.5320 no .
H34A H35A 3.1570 no .
H34A H35B 2.7217 no .
H34B H35A 2.7355 no .
H34B H35B 3.1695 no .
H34C H38B 2.4872 no .
H34C H38C 2.7686 no .
H36A H38A 3.1698 no .
H36A H38B 2.7383 no .
H36B H37A 2.9371 no .
H36B H37B 2.5499 no .
H36B H38A 2.6918 no .
H36B H38B 3.1329 no .
H36C H37A 2.8618 no .
H36C H37B 3.3131 no .
H37B H38A 2.4204 no .
H37B H38C 3.1725 no .
H37C H38A 3.1309 no .
H37C H38C 3.0463 no .
O2 H18B 3.3643 no 1_455
C1 H31B 2.9950 no 2_567
C2 H19A 3.5954 no 2_667
C2 H31B 3.1625 no 2_567
C3 H15C 3.4463 no 2_657
C3 H19A 3.5577 no 2_667
C3 H19B 3.5820 no 2_667
C3 H30B 3.2351 no 2_567
C3 H30C 3.3572 no .
C3 H31B 3.4179 no 2_567
C3 H37C 3.0877 no .
C4 H14A 3.3333 no 2_657
C4 H15C 3.1588 no 2_657
C4 H17A 3.2795 no 1_455
C4 H27A 3.4445 no .
C4 H30B 2.8778 no 2_567
C4 H30C 3.4964 no .
C4 H31B 3.5249 no 2_567
C5 H14A 3.1103 no 2_657
C5 H15C 3.4451 no 2_657
C5 H16B 3.3218 no 2_657
C5 H23 3.5791 no 2_557
C5 H30B 3.3749 no 2_567
C5 H31B 3.3388 no 2_567
C5 H32A 3.2252 no 2_567
C6 H16B 3.3898 no 2_657
C6 H31B 3.0921 no 2_567
C7 H19A 2.9156 no 2_667
C8 H8B 3.4136 no 2_667
C8 H18C 3.2172 no 2_667
C8 H19A 3.0350 no 2_667
C9 H16B 3.4713 no 2_657
C9 H24 3.4609 no 2_557
C10 H31A 3.5574 no 2_567
C10 H31B 3.4796 no 2_567
C10 H33A 3.4760 no 1_556
C10 H34A 3.1485 no 1_556
C10 H35B 3.4610 no 1_556
C11 H28B 3.3301 no 2_567
C11 H29C 3.1185 no 2_567
C12 H22 3.3517 no 2_657
C12 H32C 3.2493 no 2_667
C13 H34C 3.5080 no 2_657
C14 H17B 2.9594 no 2_757
C15 H16A 3.3847 no 2_657
C15 H16B 3.5113 no 2_657
C15 H26 3.4941 no 2_657
C15 H27A 3.3199 no 2_657
C16 H15A 3.4165 no 2_657
C16 H15C 3.5124 no 2_657
C16 H24 3.3379 no 1_655
C17 H4 3.3241 no 1_655
C17 H5 3.4841 no 1_655
C17 H14A 3.1866 no 2_757
C17 H14B 3.4251 no 2_757
C17 H27B 3.4212 no 1_655
C18 H8B 3.5076 no 2_667
C18 H27B 3.4202 no 1_655
C18 H28B 3.2031 no 1_655
C18 H31C 3.5129 no 1_655
C19 H3 3.3239 no 2_667
C19 H7 3.4516 no 2_667
C19 H30A 3.5827 no 1_655
C19 H37A 3.4729 no 2_667
C20 H18A 3.2260 no 1_455
C20 H18B 3.2975 no 1_455
C22 H1 3.30(8) no 2_657
C22 H12A 3.0936 no 2_657
C22 H14B 3.3755 no 2_657
C22 H17C 3.5342 no 2_657
C23 H5 3.5309 no 2_557
C23 H9A 3.3677 no 2_557
C23 H12A 3.3009 no 2_657
C23 H14A 3.5531 no 1_455
C23 H14C 3.4459 no 1_455
C23 H17C 3.4996 no 2_657
C24 H9A 3.2630 no 2_557
C24 H16B 3.5617 no 1_455
C24 H16C 3.0723 no 1_455
C24 H18A 3.2487 no 1_455
C25 H16C 3.4764 no 1_455
C25 H18A 2.9384 no 1_455
C25 H18B 3.5301 no 1_455
C26 H14B 3.3870 no 2_657
C26 H15B 3.1875 no 2_657
C27 H4 3.4089 no .
C27 H14B 3.3826 no 2_657
C27 H15B 3.2569 no 2_657
C27 H17A 3.5732 no 1_455
C27 H18B 3.5925 no 1_455
C28 H11B 3.5558 no 2_567
C28 H11C 3.5468 no 2_567
C28 H16C 3.5547 no 1_455
C28 H18A 3.3319 no 1_455
C28 H18C 3.4547 no 1_455
C28 H37B 3.5894 no 1_455
C29 H11B 3.5564 no 2_567
C29 H33C 3.1066 no 2_566
C29 H36A 3.3810 no 2_566
C29 H36B 3.3537 no 1_455
C30 H3 3.5906 no .
C30 H4 3.4570 no .
C30 H19B 3.5033 no 1_455
C31 H8A 3.2139 no 2_567
C31 H10A 3.4074 no 2_567
C31 H18B 3.5858 no 1_455
C31 H33A 3.5469 no 2_566
C32 H10A 3.3002 no 2_567
C32 H12B 3.5654 no 2_667
C32 H12C 3.2424 no 2_667
C33 H11B 3.4750 no 1_554
C33 H29B 3.3478 no 2_566
C33 H31A 3.3754 no 2_566
C34 H10C 3.5238 no 1_554
C34 H13C 3.2089 no 2_657
C35 H2 3.49(6) no 2_566
C35 H32B 3.4455 no 2_566
C37 H3 3.0489 no .
C38 H9B 3.4107 no 2_657
C39 H10C 3.3978 no 2_557
C39 H12B 3.0964 no 1_454
C39 H13B 3.2305 no 1_454
C39 H29A 2.9457 no .
C39 H38A 3.4204 no 1_455
C39 H38B 3.4727 no 1_455
C40 H12B 3.3062 no 1_454
C40 H29A 3.3682 no .
C41 H10C 3.3708 no 2_557
H1 C22 3.30(8) no 2_657
H1 H22 2.3672 no 2_657
H1 H26 3.2165 no 2_657
H2 C35 3.49(6) no 2_566
H2 H35B 3.3371 no 2_566
H2 H35C 2.7638 no 2_566
H3 C19 3.3239 no 2_667
H3 C30 3.5906 no .
H3 C37 3.0489 no .
H3 H19A 2.9906 no 2_667
H3 H19B 2.9929 no 2_667
H3 H19C 3.4600 no 2_667
H3 H27A 3.3997 no .
H3 H30B 3.4280 no 2_567
H3 H30C 2.6605 no .
H3 H37A 2.9905 no .
H3 H37B 3.3792 no .
H3 H37C 2.3691 no .
H4 C17 3.3241 no 1_455
H4 C27 3.4089 no .
H4 C30 3.4570 no .
H4 H14A 3.1146 no 2_657
H4 H15C 3.3018 no 2_657
H4 H17A 2.4743 no 1_455
H4 H17C 3.4467 no 1_455
H4 H27A 2.8400 no .
H4 H27B 3.1342 no .
H4 H30A 3.0351 no .
H4 H30B 2.8624 no 2_567
H4 H30C 2.9694 no .
H4 H37C 3.5322 no .
H5 C17 3.4841 no 1_455
H5 C23 3.5309 no 2_557
H5 H14A 2.6923 no 2_657
H5 H16B 3.2563 no 2_657
H5 H17A 3.1843 no 1_455
H5 H17C 2.9754 no 1_455
H5 H23 2.6837 no 2_557
H5 H32A 3.0403 no 2_567
H7 C19 3.4516 no 2_667
H7 H8B 3.1406 no 2_667
H7 H19A 2.5384 no 2_667
H8A C31 3.2139 no 2_567
H8A H18B 3.4720 no 2_667
H8A H18C 3.0175 no 2_667
H8A H19A 3.3221 no 2_667
H8A H28B 3.5115 no 2_567
H8A H31A 3.5907 no 2_567
H8A H31B 2.8467 no 2_567
H8A H31C 2.7691 no 2_567
H8B C8 3.4136 no 2_667
H8B C18 3.5076 no 2_667
H8B H7 3.1406 no 2_667
H8B H8B 2.5828 no 2_667
H8B H18C 2.6612 no 2_667
H8B H19A 2.7531 no 2_667
H9A C23 3.3677 no 2_557
H9A C24 3.2630 no 2_557
H9A H16B 3.1544 no 2_657
H9A H23 2.7999 no 2_557
H9A H24 2.5745 no 2_557
H9B C38 3.4107 no 2_657
H9B H16B 3.3158 no 2_657
H9B H24 3.5269 no 2_557
H9B H38A 3.2189 no 2_657
H9B H38C 2.8312 no 2_657
H10A C31 3.4074 no 2_567
H10A C32 3.3002 no 2_567
H10A H31A 2.9943 no 2_567
H10A H31B 3.0025 no 2_567
H10A H32A 2.8980 no 2_567
H10A H32B 2.8668 no 2_567
H10A H33A 3.4016 no 1_556
H10A H34A 3.3762 no 1_556
H10A H35B 2.8888 no 1_556
H10B H31A 3.2080 no 2_567
H10B H31B 3.2262 no 2_567
H10B H33A 2.8633 no 1_556
H10B H34A 3.0143 no 1_556
H10B H35B 3.5217 no 1_556
H10C C34 3.5238 no 1_556
H10C C39 3.3978 no 2_557
H10C C41 3.3708 no 2_557
H10C H34A 2.5850 no 1_556
H10C H35B 3.4414 no 1_556
H11A H29C 2.7414 no 2_567
H11A H33B 3.2571 no 1_556
H11A H36B 3.1912 no 2_667
H11A H36C 3.5051 no 2_667
H11B C28 3.5558 no 2_567
H11B C29 3.5564 no 2_567
H11B C33 3.4750 no 1_556
H11B H28B 2.8489 no 2_567
H11B H29C 2.9580 no 2_567
H11B H31A 3.4409 no 2_567
H11B H31C 3.3420 no 2_567
H11B H33A 3.0567 no 1_556
H11B H33B 3.3357 no 1_556
H11B H33C 3.4692 no 1_556
H11C C28 3.5468 no 2_567
H11C H28A 3.3465 no 2_567
H11C H28B 3.0289 no 2_567
H11C H29C 3.1386 no 2_567
H11C H36B 3.5433 no 2_667
H11C H37A 3.2511 no 2_667
H11C H37B 3.2673 no 2_667
H12A C22 3.0936 no 2_657
H12A C23 3.3009 no 2_657
H12A H22 2.4554 no 2_657
H12A H23 2.8645 no 2_657
H12B C32 3.5654 no 2_667
H12B C39 3.0964 no 1_656
H12B C40 3.3062 no 1_656
H12B H32A 3.5474 no 2_667
H12B H32C 2.9530 no 2_667
H12B H36C 3.5232 no 2_667
H12C C32 3.2424 no 2_667
H12C H32A 2.9606 no 2_667
H12C H32C 2.6637 no 2_667
H12C H37A 3.5773 no 2_667
H13A H33A 3.0581 no 1_556
H13A H33B 3.3565 no 1_556
H13B C39 3.2305 no 1_656
H13B H33B 3.2783 no 1_556
H13B H34B 3.5103 no 2_657
H13B H34C 3.5680 no 2_657
H13C C34 3.2089 no 2_657
H13C H22 3.1453 no 2_657
H13C H26 3.2107 no 2_657
H13C H34A 3.5996 no 2_657
H13C H34B 2.8535 no 2_657
H13C H34C 2.7459 no 2_657
H14A C4 3.3333 no 2_657
H14A C5 3.1103 no 2_657
H14A C17 3.1866 no 2_757
H14A C23 3.5531 no 1_655
H14A H4 3.1146 no 2_657
H14A H5 2.6923 no 2_657
H14A H17A 3.1067 no 2_757
H14A H17B 2.7554 no 2_757
H14A H17C 3.1735 no 2_757
H14A H23 3.2615 no 1_655
H14B C17 3.4251 no 2_757
H14B C22 3.3755 no 2_657
H14B C26 3.3870 no 2_657
H14B C27 3.3826 no 2_657
H14B H14C 3.3675 no 2_757
H14B H17A 3.3814 no 2_757
H14B H17B 2.6787 no 2_757
H14B H22 2.9717 no 2_657
H14B H26 3.3302 no 2_657
H14B H27A 3.3209 no 2_657
H14B H27B 3.2885 no 2_657
H14C C23 3.4459 no 1_655
H14C H14B 3.3675 no 2_757
H14C H14C 3.4460 no 2_757
H14C H17B 2.9432 no 2_757
H14C H23 3.5695 no 1_655
H15A C16 3.4165 no 2_657
H15A H15C 3.2130 no 2_657
H15A H16A 3.1266 no 2_657
H15A H16B 2.8286 no 2_657
H15B C26 3.1875 no 2_657
H15B C27 3.2569 no 2_657
H15B H26 2.5280 no 2_657
H15B H27A 2.6680 no 2_657
H15B H38C 2.9289 no 2_657
H15C C3 3.4463 no 2_657
H15C C4 3.1588 no 2_657
H15C C5 3.4451 no 2_657
H15C C16 3.5124 no 2_657
H15C H4 3.3018 no 2_657
H15C H15A 3.2130 no 2_657
H15C H15C 3.5153 no 2_657
H15C H16A 2.8358 no 2_657
H15C H16B 3.3567 no 2_657
H15C H27A 3.0965 no 2_657
H16A C15 3.3847 no 2_657
H16A H15A 3.1266 no 2_657
H16A H15C 2.8358 no 2_657
H16A H37B 3.3596 no .
H16A H37C 3.1579 no .
H16B C5 3.3218 no 2_657
H16B C6 3.3898 no 2_657
H16B C9 3.4713 no 2_657
H16B C15 3.5113 no 2_657
H16B C24 3.5617 no 1_655
H16B H5 3.2563 no 2_657
H16B H9A 3.1544 no 2_657
H16B H9B 3.3158 no 2_657
H16B H15A 2.8286 no 2_657
H16B H15C 3.3567 no 2_657
H16B H24 3.0263 no 1_655
H16C C24 3.0723 no 1_655
H16C C25 3.4764 no 1_655
H16C C28 3.5547 no 1_655
H16C H24 2.7544 no 1_655
H16C H28A 2.8921 no 1_655
H16C H37B 3.4352 no .
H17A C4 3.2795 no 1_655
H17A C27 3.5732 no 1_655
H17A H4 2.4743 no 1_655
H17A H5 3.1843 no 1_655
H17A H14A 3.1067 no 2_757
H17A H14B 3.3814 no 2_757
H17A H27B 2.7437 no 1_655
H17A H30A 3.0858 no 1_655
H17B C14 2.9594 no 2_757
H17B H14A 2.7554 no 2_757
H17B H14B 2.6787 no 2_757
H17B H14C 2.9432 no 2_757
H17B H22 3.5169 no 2_657
H17B H27B 3.3177 no 1_655
H17C C22 3.5342 no 2_657
H17C C23 3.4996 no 2_657
H17C H4 3.4467 no 1_655
H17C H5 2.9754 no 1_655
H17C H14A 3.1735 no 2_757
H17C H22 2.9761 no 2_657
H17C H23 2.9201 no 2_657
H18A C20 3.2260 no 1_655
H18A C24 3.2487 no 1_655
H18A C25 2.9384 no 1_655
H18A C28 3.3319 no 1_655
H18A H27B 3.4316 no 1_655
H18A H28A 3.2941 no 1_655
H18A H28B 3.0900 no 1_655
H18B O2 3.3643 no 1_655
H18B C20 3.2975 no 1_655
H18B C25 3.5301 no 1_655
H18B C27 3.5925 no 1_655
H18B C31 3.5858 no 1_655
H18B H8A 3.4720 no 2_667
H18B H27B 2.6547 no 1_655
H18B H28B 3.1125 no 1_655
H18B H30A 2.9093 no 1_655
H18B H31C 2.7372 no 1_655
H18C C8 3.2172 no 2_667
H18C C28 3.4547 no 1_655
H18C H8A 3.0175 no 2_667
H18C H8B 2.6612 no 2_667
H18C H28A 3.3447 no 1_655
H18C H28B 2.8681 no 1_655
H18C H31C 3.4697 no 1_655
H19A C2 3.5954 no 2_667
H19A C3 3.5577 no 2_667
H19A C7 2.9156 no 2_667
H19A C8 3.0350 no 2_667
H19A H3 2.9906 no 2_667
H19A H7 2.5384 no 2_667
H19A H8A 3.3221 no 2_667
H19A H8B 2.7531 no 2_667
H19A H37A 3.5603 no 2_667
H19B C3 3.5820 no 2_667
H19B C30 3.5033 no 1_655
H19B H3 2.9929 no 2_667
H19B H30A 2.6471 no 1_655
H19B H30B 3.5540 no 1_655
H19B H30B 3.4121 no 2_667
H19B H30C 3.1378 no 2_667
H19C H3 3.4600 no 2_667
H19C H30C 3.3937 no 2_667
H19C H32C 3.3574 no 2_667
H19C H37A 2.7619 no 2_667
H22 C12 3.3517 no 2_657
H22 H1 2.3672 no 2_657
H22 H12A 2.4554 no 2_657
H22 H13C 3.1453 no 2_657
H22 H14B 2.9717 no 2_657
H22 H17B 3.5169 no 2_657
H22 H17C 2.9761 no 2_657
H23 C5 3.5791 no 2_557
H23 H5 2.6837 no 2_557
H23 H9A 2.7999 no 2_557
H23 H12A 2.8645 no 2_657
H23 H14A 3.2615 no 1_455
H23 H14C 3.5695 no 1_455
H23 H17C 2.9201 no 2_657
H24 C9 3.4609 no 2_557
H24 C16 3.3379 no 1_455
H24 H9A 2.5745 no 2_557
H24 H9B 3.5269 no 2_557
H24 H16B 3.0263 no 1_455
H24 H16C 2.7544 no 1_455
H24 H38A 3.4214 no 1_455
H26 C15 3.4941 no 2_657
H26 H1 3.2165 no 2_657
H26 H13C 3.2107 no 2_657
H26 H14B 3.3302 no 2_657
H26 H15B 2.5280 no 2_657
H27A C4 3.4445 no .
H27A C15 3.3199 no 2_657
H27A H3 3.3997 no .
H27A H4 2.8400 no .
H27A H14B 3.3209 no 2_657
H27A H15B 2.6680 no 2_657
H27A H15C 3.0965 no 2_657
H27B C17 3.4212 no 1_455
H27B C18 3.4202 no 1_455
H27B H4 3.1342 no .
H27B H14B 3.2885 no 2_657
H27B H17A 2.7437 no 1_455
H27B H17B 3.3177 no 1_455
H27B H18A 3.4316 no 1_455
H27B H18B 2.6547 no 1_455
H28A H11C 3.3465 no 2_567
H28A H16C 2.8921 no 1_455
H28A H18A 3.2941 no 1_455
H28A H18C 3.3447 no 1_455
H28A H36B 3.4143 no 1_455
H28A H37B 2.6682 no 1_455
H28A H38A 3.1835 no 1_455
H28B C11 3.3301 no 2_567
H28B C18 3.2031 no 1_455
H28B H8A 3.5115 no 2_567
H28B H11B 2.8489 no 2_567
H28B H11C 3.0289 no 2_567
H28B H18A 3.0900 no 1_455
H28B H18B 3.1125 no 1_455
H28B H18C 2.8681 no 1_455
H29A C39 2.9457 no .
H29A C40 3.3682 no .
H29A H36A 3.4951 no 2_566
H29A H36B 3.2616 no 1_455
H29A H36C 3.5672 no 2_566
H29A H38A 3.4599 no 1_455
H29B C33 3.3478 no 2_566
H29B H33C 2.4222 no 2_566
H29B H36A 3.2226 no 2_566
H29C C11 3.1185 no 2_567
H29C H11A 2.7414 no 2_567
H29C H11B 2.9580 no 2_567
H29C H11C 3.1386 no 2_567
H29C H33B 3.5038 no 2_566
H29C H33C 2.9320 no 2_566
H29C H36A 2.8944 no 2_566
H29C H36B 2.6861 no 1_455
H30A C19 3.5827 no 1_455
H30A H4 3.0351 no .
H30A H17A 3.0858 no 1_455
H30A H18B 2.9093 no 1_455
H30A H19B 2.6471 no 1_455
H30A H30B 3.5941 no 2_567
H30B C3 3.2351 no 2_567
H30B C4 2.8778 no 2_567
H30B C5 3.3749 no 2_567
H30B H3 3.4280 no 2_567
H30B H4 2.8624 no 2_567
H30B H19B 3.5540 no 1_455
H30B H19B 3.4121 no 2_667
H30B H30A 3.5941 no 2_567
H30B H30C 3.5988 no 2_567
H30C C3 3.3572 no .
H30C C4 3.4964 no .
H30C H3 2.6605 no .
H30C H4 2.9694 no .
H30C H19B 3.1378 no 2_667
H30C H19C 3.3937 no 2_667
H30C H30B 3.5988 no 2_567
H31A C10 3.5574 no 2_567
H31A C33 3.3754 no 2_566
H31A H8A 3.5907 no 2_567
H31A H10A 2.9943 no 2_567
H31A H10B 3.2080 no 2_567
H31A H11B 3.4409 no 2_567
H31A H33A 2.6263 no 2_566
H31A H33C 3.2904 no 2_566
H31A H35B 2.9715 no 2_566
H31B C1 2.9950 no 2_567
H31B C2 3.1625 no 2_567
H31B C3 3.4179 no 2_567
H31B C4 3.5249 no 2_567
H31B C5 3.3388 no 2_567
H31B C6 3.0921 no 2_567
H31B C10 3.4796 no 2_567
H31B H8A 2.8467 no 2_567
H31B H10A 3.0025 no 2_567
H31B H10B 3.2262 no 2_567
H31C C18 3.5129 no 1_455
H31C H8A 2.7691 no 2_567
H31C H11B 3.3420 no 2_567
H31C H18B 2.7372 no 1_455
H31C H18C 3.4697 no 1_455
H32A C5 3.2252 no 2_567
H32A H5 3.0403 no 2_567
H32A H10A 2.8980 no 2_567
H32A H12B 3.5474 no 2_667
H32A H12C 2.9606 no 2_667
H32B C35 3.4455 no 2_566
H32B H10A 2.8668 no 2_567
H32B H35B 2.7246 no 2_566
H32B H35C 3.4230 no 2_566
H32C C12 3.2493 no 2_667
H32C H12B 2.9530 no 2_667
H32C H12C 2.6637 no 2_667
H32C H19C 3.3574 no 2_667
H33A C10 3.4760 no 1_554
H33A C31 3.5469 no 2_566
H33A H10A 3.4016 no 1_554
H33A H10B 2.8633 no 1_554
H33A H11B 3.0567 no 1_554
H33A H13A 3.0581 no 1_554
H33A H31A 2.6263 no 2_566
H33B H11A 3.2571 no 1_554
H33B H11B 3.3357 no 1_554
H33B H13A 3.3565 no 1_554
H33B H13B 3.2783 no 1_554
H33B H29C 3.5038 no 2_566
H33C C29 3.1066 no 2_566
H33C H11B 3.4692 no 1_554
H33C H29B 2.4222 no 2_566
H33C H29C 2.9320 no 2_566
H33C H31A 3.2904 no 2_566
H33C H35C 3.0422 no 2_566
H34A C10 3.1485 no 1_554
H34A H10A 3.3762 no 1_554
H34A H10B 3.0143 no 1_554
H34A H10C 2.5850 no 1_554
H34A H13C 3.5996 no 2_657
H34B H13B 3.5103 no 2_657
H34B H13C 2.8535 no 2_657
H34C C13 3.5080 no 2_657
H34C H13B 3.5680 no 2_657
H34C H13C 2.7459 no 2_657
H35B C10 3.4610 no 1_554
H35B H2 3.3371 no 2_566
H35B H10A 2.8888 no 1_554
H35B H10B 3.5217 no 1_554
H35B H10C 3.4414 no 1_554
H35B H31A 2.9715 no 2_566
H35B H32B 2.7246 no 2_566
H35C H2 2.7638 no 2_566
H35C H32B 3.4230 no 2_566
H35C H33C 3.0422 no 2_566
H35C H35C 3.1704 no 2_566
H36A C29 3.3810 no 2_566
H36A H29A 3.4951 no 2_566
H36A H29B 3.2226 no 2_566
H36A H29C 2.8944 no 2_566
H36B C29 3.3537 no 1_655
H36B H11A 3.1912 no 2_667
H36B H11C 3.5433 no 2_667
H36B H28A 3.4143 no 1_655
H36B H29A 3.2616 no 1_655
H36B H29C 2.6861 no 1_655
H36C H11A 3.5051 no 2_667
H36C H12B 3.5232 no 2_667
H36C H29A 3.5672 no 2_566
H37A C19 3.4729 no 2_667
H37A H3 2.9905 no .
H37A H11C 3.2511 no 2_667
H37A H12C 3.5773 no 2_667
H37A H19A 3.5603 no 2_667
H37A H19C 2.7619 no 2_667
H37B C28 3.5894 no 1_655
H37B H3 3.3792 no .
H37B H11C 3.2673 no 2_667
H37B H16A 3.3596 no .
H37B H16C 3.4352 no .
H37B H28A 2.6682 no 1_655
H37C C3 3.0877 no .
H37C H3 2.3691 no .
H37C H4 3.5322 no .
H37C H16A 3.1579 no .
H38A C39 3.4204 no 1_655
H38A H9B 3.2189 no 2_657
H38A H24 3.4214 no 1_655
H38A H28A 3.1835 no 1_655
H38A H29A 3.4599 no 1_655
H38B C39 3.4727 no 1_655
H38C H9B 2.8312 no 2_657
H38C H15B 2.9289 no 2_657

loop_
_geom_torsion_atom_site_label_1
_geom_torsion_atom_site_label_2
_geom_torsion_atom_site_label_3
_geom_torsion_atom_site_label_4
_geom_torsion
_geom_torsion_publ_flag
_geom_torsion_site_symmetry_3
_geom_torsion_site_symmetry_4
P1 Ru1 P2 C14 -62.26(16) no . .
P1 Ru1 P2 C15 52.61(17) no . .
P1 Ru1 P2 C16 173.33(11) no . .
P2 Ru1 P1 C11 -162.64(9) no . .
P2 Ru1 P1 C12 72.24(18) no . .
P2 Ru1 P1 C13 -43.78(18) no . .
P1 Ru1 P3 C17 74.49(12) no . .
P1 Ru1 P3 C18 -162.39(8) no . .
P1 Ru1 P3 C19 -45.93(10) no . .
P3 Ru1 P1 C11 90.03(14) no . .
P3 Ru1 P1 C12 -35.09(11) no . .
P3 Ru1 P1 C13 -151.11(8) no . .
P1 Ru1 O1 C1 140.5(3) no . .
O1 Ru1 P1 C11 -86.97(17) no . .
O1 Ru1 P1 C12 147.91(14) no . .
O1 Ru1 P1 C13 31.89(12) no . .
P1 Ru1 C7 C2 -90.9(4) no . .
P1 Ru1 C7 C8 24.4(3) no . .
C7 Ru1 P1 C11 -15.6(3) no . .
C7 Ru1 P1 C12 -140.7(2) no . .
C7 Ru1 P1 C13 103.3(2) no . .
P1 Ru1 C8 C7 -159.8(3) no . .
C8 Ru1 P1 C11 -1.2(2) no . .
C8 Ru1 P1 C12 -126.3(2) no . .
C8 Ru1 P1 C13 117.7(2) no . .
P2 Ru1 P3 C17 -73.18(12) no . .
P2 Ru1 P3 C18 49.94(9) no . .
P2 Ru1 P3 C19 166.40(9) no . .
P3 Ru1 P2 C14 45.56(10) no . .
P3 Ru1 P2 C15 160.43(8) no . .
P3 Ru1 P2 C16 -78.85(12) no . .
P2 Ru1 O1 C1 -72.3(3) no . .
O1 Ru1 P2 C14 -136.76(13) no . .
O1 Ru1 P2 C15 -21.89(12) no . .
O1 Ru1 P2 C16 98.83(15) no . .
P2 Ru1 C7 C2 71.4(3) no . .
P2 Ru1 C7 C8 -173.3(2) no . .
C7 Ru1 P2 C14 144.90(17) no . .
C7 Ru1 P2 C15 -100.22(18) no . .
C7 Ru1 P2 C16 20.49(17) no . .
P2 Ru1 C8 C7 8.0(4) no . .
C8 Ru1 P2 C14 140.1(2) no . .
C8 Ru1 P2 C15 -105.0(3) no . .
C8 Ru1 P2 C16 15.7(3) no . .
P3 Ru1 C7 C2 165.3(3) no . .
P3 Ru1 C7 C8 -79.4(2) no . .
C7 Ru1 P3 C17 -160.45(19) no . .
C7 Ru1 P3 C18 -37.32(18) no . .
C7 Ru1 P3 C19 79.14(19) no . .
P3 Ru1 C8 C7 104.2(3) no . .
C8 Ru1 P3 C17 163.2(3) no . .
C8 Ru1 P3 C18 -73.6(3) no . .
C8 Ru1 P3 C19 42.8(3) no . .
O1 Ru1 C7 C2 -16.7(3) no . .
O1 Ru1 C7 C8 98.5(3) no . .
C7 Ru1 O1 C1 14.7(3) no . .
O1 Ru1 C8 C7 -76.2(3) no . .
C8 Ru1 O1 C1 51.4(4) no . .
C7 Ru1 C8 C7 0.0(3) no . .
C8 Ru1 C7 C2 -115.2(5) no . .
C8 Ru1 C7 C8 0.0(3) no . .
P4 Ru2 P5 C33 62.8(3) no . .
P4 Ru2 P5 C34 -173.85(12) no . .
P4 Ru2 P5 C35 -53.3(3) no . .
P5 Ru2 P4 C30 176.17(13) no . .
P5 Ru2 P4 C31 56.8(2) no . .
P5 Ru2 P4 C32 -59.0(3) no . .
P4 Ru2 P6 C36 -76.56(15) no . .
P4 Ru2 P6 C37 43.73(13) no . .
P4 Ru2 P6 C38 162.22(10) no . .
P6 Ru2 P4 C30 -77.23(14) no . .
P6 Ru2 P4 C31 163.43(9) no . .
P6 Ru2 P4 C32 47.56(12) no . .
P4 Ru2 O2 C20 -137.6(3) no . .
O2 Ru2 P4 C30 100.33(17) no . .
O2 Ru2 P4 C31 -19.01(13) no . .
O2 Ru2 P4 C32 -134.88(16) no . .
P4 Ru2 C26 C21 93.5(4) no . .
P4 Ru2 C26 C27 -22.0(4) no . .
C26 Ru2 P4 C30 28.1(3) no . .
C26 Ru2 P4 C31 -91.3(3) no . .
C26 Ru2 P4 C32 152.8(3) no . .
P4 Ru2 C27 C26 161.2(3) no . .
C27 Ru2 P4 C30 15.0(3) no . .
C27 Ru2 P4 C31 -104.3(3) no . .
C27 Ru2 P4 C32 139.8(3) no . .
P5 Ru2 P6 C36 73.89(15) no . .
P5 Ru2 P6 C37 -165.83(12) no . .
P5 Ru2 P6 C38 -47.33(11) no . .
P6 Ru2 P5 C33 -44.03(11) no . .
P6 Ru2 P5 C34 79.30(15) no . .
P6 Ru2 P5 C35 -160.19(11) no . .
P5 Ru2 O2 C20 72.3(3) no . .
O2 Ru2 P5 C33 138.00(14) no . .
O2 Ru2 P5 C34 -98.67(18) no . .
O2 Ru2 P5 C35 21.85(14) no . .
P5 Ru2 C26 C21 -70.7(3) no . .
P5 Ru2 C26 C27 173.8(3) no . .
C26 Ru2 P5 C33 -144.2(3) no . .
C26 Ru2 P5 C34 -20.9(3) no . .
C26 Ru2 P5 C35 99.7(3) no . .
P5 Ru2 C27 C26 -7.4(5) no . .
C27 Ru2 P5 C33 -139.7(3) no . .
C27 Ru2 P5 C34 -16.4(3) no . .
C27 Ru2 P5 C35 104.1(3) no . .
P6 Ru2 C26 C21 -164.1(3) no . .
P6 Ru2 C26 C27 80.4(3) no . .
C26 Ru2 P6 C36 160.7(2) no . .
C26 Ru2 P6 C37 -79.0(2) no . .
C26 Ru2 P6 C38 39.5(2) no . .
P6 Ru2 C27 C26 -103.9(3) no . .
C27 Ru2 P6 C36 -162.8(2) no . .
C27 Ru2 P6 C37 -42.5(3) no . .
C27 Ru2 P6 C38 76.0(2) no . .
O2 Ru2 C26 C21 17.4(3) no . .
O2 Ru2 C26 C27 -98.2(3) no . .
C26 Ru2 O2 C20 -14.4(3) no . .
O2 Ru2 C27 C26 76.1(3) no . .
C27 Ru2 O2 C20 -51.1(4) no . .
C26 Ru2 C27 C26 0.0(3) no . .
C27 Ru2 C26 C21 115.5(6) no . .
C27 Ru2 C26 C27 0.0(4) no . .
Ru1 O1 C1 C2 -9.1(6) no . .
Ru1 O1 C1 C6 167.2(4) no . .
Ru2 O2 C20 C21 7.9(7) no . .
Ru2 O2 C20 C25 -171.6(4) no . .
O1 C1 C2 C3 175.1(5) no . .
O1 C1 C2 C7 -7.1(8) no . .
O1 C1 C6 C5 -175.5(5) no . .
O1 C1 C6 C9 2.6(9) no . .
C2 C1 C6 C5 0.9(9) no . .
C2 C1 C6 C9 178.9(5) no . .
C6 C1 C2 C3 -1.2(8) no . .
C6 C1 C2 C7 176.5(5) no . .
C1 C2 C3 C4 0.4(9) no . .
C1 C2 C7 Ru1 18.3(6) no . .
C1 C2 C7 C8 -58.5(6) no . .
C3 C2 C7 Ru1 -164.0(5) no . .
C3 C2 C7 C8 119.2(6) no . .
C7 C2 C3 C4 -177.2(5) no . .
C2 C3 C4 C5 0.9(10) no . .
C3 C4 C5 C6 -1.3(11) no . .
C4 C5 C6 C1 0.4(11) no . .
C4 C5 C6 C9 -177.6(6) no . .
C1 C6 C9 C10 73.3(8) no . .
C5 C6 C9 C10 -108.7(9) no . .
Ru1 C7 C8 Ru1 -0.00(3) no . .
C2 C7 C8 Ru1 99.0(4) no . .
O2 C20 C21 C22 -173.9(5) no . .
O2 C20 C21 C26 9.1(8) no . .
O2 C20 C25 C24 173.9(5) no . .
O2 C20 C25 C28 -7.3(9) no . .
C21 C20 C25 C24 -5.5(9) no . .
C21 C20 C25 C28 173.3(5) no . .
C25 C20 C21 C22 5.6(9) no . .
C25 C20 C21 C26 -171.5(5) no . .
C20 C21 C22 C23 -1.9(10) no . .
C20 C21 C26 Ru2 -19.7(7) no . .
C20 C21 C26 C27 57.6(7) no . .
C22 C21 C26 Ru2 163.3(6) no . .
C22 C21 C26 C27 -119.3(7) no . .
C26 C21 C22 C23 175.0(6) no . .
C21 C22 C23 C24 -1.9(11) no . .
C22 C23 C24 C25 1.9(12) no . .
C23 C24 C25 C20 1.9(11) no . .
C23 C24 C25 C28 -177.0(7) no . .
C20 C25 C28 C29 83.5(11) no . .
C24 C25 C28 C29 -97.6(9) no . .
Ru2 C26 C27 Ru2 0.000(14) no . .
C21 C26 C27 Ru2 -99.4(5) no . .
C39 C40 C41 C41 180(3) no . 2_556
C40 C41 C41 C40 -180(1922072) no 2_556 2_556

loop_
_cod_changelog_entry_id
_cod_changelog_entry_author
_cod_changelog_entry_date
_cod_changelog_entry_text
1 'Vaitkus, Antanas' 2022-05-07T06:10:00+03:00
;
 Replaced the '&#x009D;' sequences with backslash symbols ('\')
 in multiple data values.
;
